data_4073437
loop_
_publ_author_name
'Pampaloni, Guido'
'Peloso, Riccardo'
'Belletti, Daniele'
'Graiff, Claudia'
'Tiripicchio, Antonio'

_publ_section_title
;
 Trifluoromethyl-Substituted Bis(pyrazolyl)methanes as Ligands for Copper
 and Silver:&#x00A0; Synthesis and Spectroscopic and Structural
 Characterization
;
_journal_issue 17
_journal_name_full Organometallics
_journal_page_first 4278
_journal_paper_doi 10.1021/om700325t
_journal_volume 26
_journal_year 2007
_chemical_formula_sum 'C9 H14 Cu F3 O3 S'
_chemical_formula_weight 322.80
_chemical_name_systematic
;
 ?
;
_space_group_IT_number 2
_symmetry_cell_setting triclinic
_symmetry_space_group_name_Hall '-P 1'
_symmetry_space_group_name_H-M 'P -1'
_atom_sites_solution_hydrogens geom
_atom_sites_solution_primary direct
_atom_sites_solution_secondary difmap
_audit_creation_method SHELXL-97
_cell_angle_alpha 97.13(5)
_cell_angle_beta 78.64(5)
_cell_angle_gamma 90.73(5)
_cell_formula_units_Z 2
_cell_length_a 11.387(5)
_cell_length_b 10.935(5)
_cell_length_c 5.093(3)
_cell_measurement_reflns_used 24
_cell_measurement_temperature 203(2)
_cell_measurement_theta_max 38
_cell_measurement_theta_min 20
_cell_volume 616.9(5)
_computing_structure_refinement 'SHELXL-97 (Sheldrick, 1997)'
_diffrn_ambient_temperature 203(2)
_diffrn_measured_fraction_theta_full 0.993
_diffrn_measured_fraction_theta_max 0.993
_diffrn_measurement_device_type 'Enraf Nonius CAD 4'
_diffrn_measurement_method 'theta 2 theta scan'
_diffrn_radiation_monochromator graphite
_diffrn_radiation_source 'fine-focus sealed tube'
_diffrn_radiation_type CuK\a
_diffrn_radiation_wavelength 1.54184
_diffrn_reflns_av_R_equivalents 0.0722
_diffrn_reflns_av_sigmaI/netI 0.0101
_diffrn_reflns_limit_h_max 13
_diffrn_reflns_limit_h_min -13
_diffrn_reflns_limit_k_max 13
_diffrn_reflns_limit_k_min -13
_diffrn_reflns_limit_l_max 6
_diffrn_reflns_limit_l_min -2
_diffrn_reflns_number 2327
_diffrn_reflns_theta_full 69.90
_diffrn_reflns_theta_max 69.90
_diffrn_reflns_theta_min 3.96
_diffrn_standards_decay_% 'no decay'
_diffrn_standards_interval_count 100
_diffrn_standards_number 1
_exptl_absorpt_coefficient_mu 4.430
_exptl_absorpt_correction_T_max 1.000
_exptl_absorpt_correction_T_min 0.688
_exptl_absorpt_correction_type refdelf
_exptl_absorpt_process_details 'Parkin & al (1995)'
_exptl_crystal_colour colourless
_exptl_crystal_density_diffrn 1.738
_exptl_crystal_density_method 'not measured'
_exptl_crystal_description prismatic
_exptl_crystal_F_000 328
_exptl_crystal_size_max 0.21
_exptl_crystal_size_mid 0.16
_exptl_crystal_size_min 0.14
_refine_diff_density_max 1.548
_refine_diff_density_min -1.416
_refine_diff_density_rms 0.188
_refine_ls_extinction_method none
_refine_ls_goodness_of_fit_ref 1.004
_refine_ls_hydrogen_treatment constr
_refine_ls_matrix_type full
_refine_ls_number_parameters 154
_refine_ls_number_reflns 2315
_refine_ls_number_restraints 0
_refine_ls_restrained_S_all 1.004
_refine_ls_R_factor_all 0.0654
_refine_ls_R_factor_gt 0.0648
_refine_ls_shift/su_max 0.000
_refine_ls_shift/su_mean 0.000
_refine_ls_structure_factor_coef Fsqd
_refine_ls_weighting_details 'calc w=1/[\s^2^(Fo^2^)+(0.1393P)^2^+1.2324P] where P=(Fo^2^+2Fc^2^)/3'
_refine_ls_weighting_scheme calc
_refine_ls_wR_factor_gt 0.1756
_refine_ls_wR_factor_ref 0.1766
_reflns_number_gt 2250
_reflns_number_total 2315
_reflns_threshold_expression >2sigma(I)
_cod_data_source_file om700325t-file004.cif
_cod_data_source_block rp173
_cod_original_sg_symbol_H-M P-1
_cod_database_code 4073437

loop_
_symmetry_equiv_pos_as_xyz
'x, y, z'
'-x, -y, -z'

loop_
_atom_site_label
_atom_site_type_symbol
_atom_site_fract_x
_atom_site_fract_y
_atom_site_fract_z
_atom_site_U_iso_or_equiv
_atom_site_adp_type
_atom_site_occupancy
_atom_site_symmetry_multiplicity
_atom_site_calc_flag
_atom_site_refinement_flags
C1 C 0.2534(3) 0.8435(4) 0.0051(8) 0.0272(8) Uani 1 1 d .
H1 H 0.2874 0.8864 -0.1398 0.033 Uiso 1 1 calc R
C2 C 0.3077(3) 0.7364(3) 0.0338(7) 0.0232(7) Uani 1 1 d .
H2 H 0.3742 0.7079 -0.0998 0.028 Uiso 1 1 calc R
C3 C 0.2690(4) 0.6602(4) 0.2638(8) 0.0298(8) Uani 1 1 d .
H3A H 0.2433 0.7157 0.4314 0.036 Uiso 1 1 calc R
H3B H 0.3379 0.6121 0.2846 0.036 Uiso 1 1 calc R
C4 C 0.1665(4) 0.5719(4) 0.2210(9) 0.0345(9) Uani 1 1 d .
H4A H 0.1878 0.5265 0.0396 0.041 Uiso 1 1 calc R
H4B H 0.1606 0.5117 0.3503 0.041 Uiso 1 1 calc R
C5 C 0.0430(3) 0.6317(4) 0.2513(8) 0.0310(8) Uani 1 1 d .
H5A H -0.0170 0.5665 0.2627 0.037 Uiso 1 1 calc R
H5B H 0.0264 0.6859 0.4230 0.037 Uiso 1 1 calc R
C6 C 0.0258(4) 0.7068(4) 0.0270(8) 0.0312(8) Uani 1 1 d .
H6A H 0.0876 0.6808 -0.1329 0.037 Uiso 1 1 calc R
H6B H -0.0520 0.6856 -0.0202 0.037 Uiso 1 1 calc R
C7 C 0.0307(4) 0.8468(4) 0.0883(11) 0.0406(10) Uani 1 1 d .
H7A H -0.0405 0.8752 0.2233 0.049 Uiso 1 1 calc R
H7B H 0.0271 0.8831 -0.0765 0.049 Uiso 1 1 calc R
C8 C 0.1426(4) 0.8959(4) 0.1929(10) 0.0348(9) Uani 1 1 d .
H8A H 0.1434 0.9861 0.2058 0.042 Uiso 1 1 calc R
H8B H 0.1403 0.8726 0.3736 0.042 Uiso 1 1 calc R
C9 C 0.3208(4) 1.2732(4) 0.4143(8) 0.0305(8) Uani 1 1 d .
Cu1 Cu 0.40759(4) 0.88330(5) 0.14695(11) 0.0260(3) Uani 1 1 d .
F1 F 0.2337(3) 1.2412(3) 0.2844(8) 0.0609(9) Uani 1 1 d .
F2 F 0.4001(3) 1.3351(3) 0.2606(7) 0.0530(8) Uani 1 1 d .
F3 F 0.2749(3) 1.3470(3) 0.6343(6) 0.0592(9) Uani 1 1 d .
O1 O 0.4363(2) 1.0675(2) 0.2402(5) 0.0270(6) Uani 1 1 d .
O2 O 0.2914(3) 1.0771(3) 0.6616(6) 0.0379(7) Uani 1 1 d .
O3 O 0.4808(3) 1.1895(3) 0.6390(6) 0.0368(7) Uani 1 1 d .
S1 S 0.38744(7) 1.13671(7) 0.50337(16) 0.0207(3) Uani 1 1 d .

loop_
_atom_site_aniso_label
_atom_site_aniso_U_11
_atom_site_aniso_U_22
_atom_site_aniso_U_33
_atom_site_aniso_U_23
_atom_site_aniso_U_13
_atom_site_aniso_U_12
C1 0.0212(17) 0.0282(19) 0.0353(19) 0.0081(15) -0.0114(14) -0.0107(14)
C2 0.0166(16) 0.0217(17) 0.0300(17) -0.0029(13) -0.0056(13) -0.0058(13)
C3 0.0265(19) 0.0242(18) 0.042(2) 0.0083(15) -0.0137(15) -0.0009(14)
C4 0.034(2) 0.0217(18) 0.051(2) 0.0106(16) -0.0131(18) -0.0070(16)
C5 0.0260(19) 0.032(2) 0.0340(19) 0.0052(15) -0.0038(15) -0.0100(15)
C6 0.0233(18) 0.032(2) 0.041(2) 0.0038(16) -0.0135(15) -0.0084(15)
C7 0.0216(19) 0.031(2) 0.074(3) 0.008(2) -0.0201(19) 0.0007(16)
C8 0.0230(19) 0.0206(18) 0.062(3) -0.0038(16) -0.0154(17) 0.0033(14)
C9 0.0255(19) 0.0269(19) 0.037(2) 0.0023(15) -0.0027(15) 0.0108(15)
Cu1 0.0175(4) 0.0215(4) 0.0391(4) -0.0015(2) -0.0095(2) -0.0052(2)
F1 0.0473(17) 0.0605(19) 0.088(2) 0.0116(17) -0.0415(17) 0.0121(14)
F2 0.0481(16) 0.0346(14) 0.075(2) 0.0256(13) 0.0037(14) 0.0075(12)
F3 0.069(2) 0.0417(16) 0.0582(18) -0.0101(13) 0.0006(14) 0.0353(15)
O1 0.0230(13) 0.0189(12) 0.0346(14) -0.0049(10) 0.0005(10) 0.0009(9)
O2 0.0314(15) 0.0369(16) 0.0424(16) 0.0114(12) 0.0039(12) -0.0046(12)
O3 0.0372(16) 0.0276(15) 0.0529(18) 0.0006(12) -0.0294(14) -0.0015(12)
S1 0.0162(5) 0.0170(5) 0.0286(5) -0.0002(3) -0.0055(3) 0.0020(3)

loop_
_atom_type_symbol
_atom_type_description
_atom_type_scat_dispersion_real
_atom_type_scat_dispersion_imag
_atom_type_scat_source
C C 0.0181 0.0091 'International Tables Vol C Tables 4.2.6.8 and 6.1.1.4'
H H 0.0000 0.0000 'International Tables Vol C Tables 4.2.6.8 and 6.1.1.4'
Cu Cu -1.9646 0.5888 'International Tables Vol C Tables 4.2.6.8 and 6.1.1.4'
F F 0.0727 0.0534 'International Tables Vol C Tables 4.2.6.8 and 6.1.1.4'
O O 0.0492 0.0322 'International Tables Vol C Tables 4.2.6.8 and 6.1.1.4'
S S 0.3331 0.5567 'International Tables Vol C Tables 4.2.6.8 and 6.1.1.4'

loop_
_geom_angle_atom_site_label_1
_geom_angle_atom_site_label_2
_geom_angle_atom_site_label_3
_geom_angle
_geom_angle_site_symmetry_1
_geom_angle_site_symmetry_3
C2 C1 C8 123.3(3) . .
C2 C1 Cu1 70.4(2) . .
C8 C1 Cu1 113.7(3) . .
C1 C2 C3 125.1(3) . .
C1 C2 Cu1 70.5(2) . .
C3 C2 Cu1 110.9(2) . .
C2 C3 C4 113.1(3) . .
C5 C4 C3 116.0(3) . .
C6 C5 C4 116.3(3) . .
C7 C6 C5 116.8(4) . .
C6 C7 C8 115.1(3) . .
C1 C8 C7 109.9(4) . .
F3 C9 F2 108.3(4) . .
F3 C9 F1 107.8(4) . .
F2 C9 F1 108.3(4) . .
F3 C9 S1 110.1(3) . .
F2 C9 S1 111.8(3) . .
F1 C9 S1 110.4(3) . .
C2 Cu1 C1 39.03(15) . .
C2 Cu1 O3 103.89(14) . 2_676
C1 Cu1 O3 140.63(14) . 2_676
C2 Cu1 O1 153.44(13) . .
C1 Cu1 O1 114.67(14) . .
O3 Cu1 O1 100.06(12) 2_676 .
S1 O1 Cu1 123.25(16) . .
S1 O3 Cu1 133.00(18) . 2_676
O2 S1 O3 117.1(2) . .
O2 S1 O1 114.21(18) . .
O3 S1 O1 112.33(18) . .
O2 S1 C9 105.65(19) . .
O3 S1 C9 102.32(19) . .
O1 S1 C9 103.07(18) . .

loop_
_geom_bond_atom_site_label_1
_geom_bond_atom_site_label_2
_geom_bond_distance
_geom_bond_site_symmetry_2
C1 C2 1.368(6) .
C1 C8 1.498(6) .
C1 Cu1 2.048(4) .
C2 C3 1.513(5) .
C2 Cu1 2.047(3) .
C3 C4 1.536(5) .
C4 C5 1.531(6) .
C5 C6 1.531(6) .
C6 C7 1.526(6) .
C7 C8 1.540(6) .
C9 F3 1.318(5) .
C9 F2 1.313(5) .
C9 F1 1.318(5) .
C9 S1 1.828(4) .
Cu1 O3 2.055(3) 2_676
Cu1 O1 2.048(3) .
O1 S1 1.464(3) .
O2 S1 1.427(3) .
O3 S1 1.454(3) .
O3 Cu1 2.055(3) 2_676
